data_2000846
loop_
_publ_author_name
'Uekusa, H.'
'Ohba, S.'
'Simonsen, K. P.'
'Kojima, M.'
'Fujita, J.'

_publ_section_title
;Structure of
 <i>trans</i>(Cl,Cl),<i>trans</i>(P,P)-dichlorobis{[2-(dimethylphosphino)ethyl]amine-<i>N</i>,<i>P</i>}iridium(III)
 hexafluorophosphate, [IrCl~2~(edmp)~2~].PF~6~
;
_journal_issue 6
_journal_name_full 'Acta Crystallographica Section C'
_journal_page_first 1111
_journal_page_last 1112
_journal_paper_doi 10.1107/S0108270191013185
_journal_volume 48
_journal_year 1992
_chemical_formula_moiety 'C8 H24 Cl2 Ir1 N2 P2,F6 P1'
_chemical_formula_sum 'C8 H24 Cl2 F6 Ir N2 P3'
_chemical_formula_weight 618.3
_symmetry_cell_setting orthorhombic
_symmetry_space_group_name_H-M 'F d d 2'
_cell_angle_alpha 90
_cell_angle_beta 90
_cell_angle_gamma 90
_cell_formula_units_Z 16
_cell_length_a 23.659(8)
_cell_length_b 32.794(10)
_cell_length_c 10.042(5)
_cell_volume 7791(5)
_diffrn_radiation_type Mo
_diffrn_radiation_wavelength 0.71073
_exptl_absorpt_coefficient_mu 7.44
_exptl_crystal_density_diffrn 2.13
_exptl_crystal_density_meas 2.11
_exptl_crystal_F_000 4736
_cod_data_source_file as0553.cif
_cod_data_source_block as0553a
_cod_original_sg_symbol_H-M 'F dd2'
_cod_original_formula_sum 'C8 H24 Cl2 F6 Ir1 N2 P3'
_cod_database_code 2000846

loop_
_atom_site_label
_atom_site_fract_x
_atom_site_fract_y
_atom_site_fract_z
Ir .07259(2) .085200(10) 0
Cl(1) -.01850(10) .05650(10) -.0190(4)
Cl(2) .16300(10) .11470(10) .0202(5)
P(1) .0949(2) .06220(10) -.2126(3)
P(2) .04800(10) .10800(10) .2115(4)
N(1) .1028(5) .0278(3) .0558(12)
N(2) .0402(5) .1418(3) -.0610(12)
C(1) .1168(7) .0102(4) -.1816(16)
C(2) .1537(9) .0862(5) -.2971(19)
C(3) 0.0396(8) .0574(7) -.3368(17)
C(4) .0104(7) .1563(4) .1664(19)
C(5) -.0007(7) .0774(6) .3115(18)
C(6) .1048(7) .1207(5) .3264(16)
C(7) .1422(6) .0091(4) -.0408(17)
C(8) .0391(7) .1725(4) .0502(19)
P(3) .1659(2) -.02480(10) .3895(5)
F(1) .2141(8) -.0162(9) .300(2)
F(2) .1306(6) -.0405(4) .2704(18)
F(3) .1187(9) -.0305(9) .482(2)
F(4) .2012(8) -.0110(6) .512(2)
F(5) .1462(11) .0177(5) .372(3)
F(6) .1858(12) -.0681(6) .412(2)
H(C11) .085(5) -.009(4) -.193(14)
H(C12) .147(6) .005(4) -.24(2)
H(C21) .159(8) .117(6) -.32(2)
H(C22) .164(6) .068(5) -.390(18)
H(C23) .193(6) .083(4) -.24(2)
H(C31) .023(6) .086(4) -.367(17)
H(C32) .057(6) .041(4) -.421(16)
H(C33) .007(6) .037(4) -.310(16)
H(C41) -.032(6) .147(4) .129(16)
H(C42) .002(6) .175(4) .24(2)
H(C51) -.015(6) .093(4) .398(17)
H(C52) -.034(6) .072(4) .25(2)
H(C53) .018(5) .054(4) .354(15)
H(C61) .129(6) .101(4) .339(17)
H(C62) .088(6) .134(4) .410(16)
H(C63) .133(5) .141(3) .279(17)
H(C71) .180(6) .026(4) -.049(17)
H(C72) .149(5) -.016(3) -.032(13)
H(C81) .079(5) .179(4) .072(16)
H(C82) .023(6) .191(4) .01(2)
H(N11) .073(6) .003(4) .076(16)
H(N12) .123(6) .032(4) .131(19)
H(N21) -.004(6) .127(4) -.109(16)
H(N22) .075(7) .155(5) -.14(2)

loop_
_geom_angle_atom_site_label_1
_geom_angle_atom_site_label_2
_geom_angle_atom_site_label_3
_geom_angle
Cl(1) Ir Cl(2) 179.20(10)
Cl(1) Ir P(1) 90.20(10)
Cl(1) Ir P(2) 88.50(10)
Cl(1) Ir N(1) 88.6(3)
Cl(1) Ir N(2) 89.8(3)
Cl(2) Ir P(1) 90.40(10)
Cl(2) Ir P(2) 90.90(10)
Cl(2) Ir N(1) 92.1(3)
Cl(2) Ir N(2) 89.6(3)
P(1) Ir P(2) 178.60(10)
P(1) Ir N(1) 82.9(3)
P(1) Ir N(2) 95.8(3)
P(2) Ir N(1) 97.5(3)
P(2) Ir N(2) 83.7(3)
N(1) Ir N(2) 177.9(4)
Ir P(1) C(1) 102.3(4)
Ir P(1) C(2) 117.6(7)
Ir P(1) C(3) 119.7(6)
Ir P(2) C(4) 99.8(5)
Ir P(2) C(5) 118.9(6)
Ir P(2) C(6) 117.9(5)
Ir N(1) C(7) 114.4(9)
Ir N(2) C(8) 112.4(9)

loop_
_geom_bond_atom_site_label_1
_geom_bond_atom_site_label_2
_geom_bond_distance
Ir Cl(1) 2.359(3)
Ir Cl(2) 2.356(3)
Ir P(1) 2.325(3)
Ir P(2) 2.326(4)
Ir N(1) 2.090(10)
Ir N(2) 2.099(10)
